data_4032862
loop_
_publ_author_name
'Chen, Jiteng'
'Zhao, Xiaoming'
'Dan, Wenyan'

_publ_section_title
;
 Diasteroselective and Enantioselective Ir-Catalyzed Allylic Substitutions
 of 1-Substituted 1-Fluoro-1-(arenesulfonyl)methylene Derivatives.
;
_journal_issue 19
_journal_name_full 'The Journal of organic chemistry'
_journal_page_first 10693
_journal_page_last 10698
_journal_paper_doi 10.1021/acs.joc.7b01782
_journal_volume 82
_journal_year 2017
_chemical_absolute_configuration ad
_chemical_formula_sum 'C17 H15 Br F N O3 S'
_chemical_formula_weight 412.27
_space_group_crystal_system orthorhombic
_space_group_IT_number 19
_space_group_name_Hall 'P 2ac 2ab'
_space_group_name_H-M_alt 'P 21 21 21'
_symmetry_space_group_name_Hall 'P 2ac 2ab'
_symmetry_space_group_name_H-M 'P 21 21 21'
_atom_sites_solution_hydrogens geom
_audit_creation_method SHELXL-2016/6
_cell_angle_alpha 90
_cell_angle_beta 90
_cell_angle_gamma 90
_cell_formula_units_Z 4
_cell_length_a 8.9810(6)
_cell_length_b 9.1535(5)
_cell_length_c 20.8614(14)
_cell_measurement_reflns_used 9149
_cell_measurement_temperature 294(2)
_cell_measurement_theta_max 25.97
_cell_measurement_theta_min 2.96
_cell_volume 1714.97(19)
_computing_cell_refinement 'Bruker SAINT'
_computing_data_collection 'Bruker APEX3'
_computing_data_reduction 'Bruker SAINT'
_computing_molecular_graphics 'Bruker SHELXTL'
_computing_publication_material 'Bruker SHELXTL'
_computing_structure_refinement 'SHELXL-2016/6 (Sheldrick, 2016)'
_computing_structure_solution 'SHELXT 2014/5 (Sheldrick, 2014)'
_diffrn_ambient_temperature 294(2)
_diffrn_measured_fraction_theta_full 0.996
_diffrn_measured_fraction_theta_max 0.995
_diffrn_measurement_device_type 'Bruker APEX-III CMOS'
_diffrn_measurement_method '\f and \w scans'
_diffrn_radiation_type MoK\a
_diffrn_radiation_wavelength 0.71073
_diffrn_reflns_av_R_equivalents 0.0380
_diffrn_reflns_av_unetI/netI 0.0207
_diffrn_reflns_Laue_measured_fraction_full 0.996
_diffrn_reflns_Laue_measured_fraction_max 0.995
_diffrn_reflns_limit_h_max 10
_diffrn_reflns_limit_h_min -10
_diffrn_reflns_limit_k_max 11
_diffrn_reflns_limit_k_min -10
_diffrn_reflns_limit_l_max 25
_diffrn_reflns_limit_l_min -25
_diffrn_reflns_number 26653
_diffrn_reflns_point_group_measured_fraction_full 0.995
_diffrn_reflns_point_group_measured_fraction_max 0.993
_diffrn_reflns_theta_full 25.242
_diffrn_reflns_theta_max 25.668
_diffrn_reflns_theta_min 2.961
_exptl_absorpt_coefficient_mu 2.544
_exptl_absorpt_correction_type multi-scan
_exptl_absorpt_process_details sadabs
_exptl_crystal_colour colourless
_exptl_crystal_density_diffrn 1.597
_exptl_crystal_description block
_exptl_crystal_F_000 832
_exptl_crystal_size_max 0.350
_exptl_crystal_size_mid 0.250
_exptl_crystal_size_min 0.150
_exptl_transmission_factor_max 0.7453
_exptl_transmission_factor_min 0.6345
_refine_diff_density_max 0.331
_refine_diff_density_min -0.539
_refine_diff_density_rms 0.070
_refine_ls_abs_structure_details
; 
 Flack x determined using 1100 quotients [(I+)-(I-)]/[(I+)+(I-)] 
 (Parsons, Flack and Wagner, Acta Cryst. B69 (2013) 249-259). 
;
_refine_ls_abs_structure_Flack -0.012(4)
_refine_ls_extinction_method none
_refine_ls_goodness_of_fit_ref 1.035
_refine_ls_hydrogen_treatment constr
_refine_ls_matrix_type full
_refine_ls_number_parameters 218
_refine_ls_number_reflns 3229
_refine_ls_number_restraints 0
_refine_ls_restrained_S_all 1.035
_refine_ls_R_factor_all 0.0435
_refine_ls_R_factor_gt 0.0344
_refine_ls_shift/su_max 0.001
_refine_ls_shift/su_mean 0.000
_refine_ls_structure_factor_coef Fsqd
_refine_ls_weighting_details 'w=1/[\s^2^(Fo^2^)+(0.0474P)^2^+1.1612P] where P=(Fo^2^+2Fc^2^)/3'
_refine_ls_weighting_scheme calc
_refine_ls_wR_factor_gt 0.0878
_refine_ls_wR_factor_ref 0.0939
_reflns_Friedel_coverage 0.724
_reflns_Friedel_fraction_full 0.992
_reflns_Friedel_fraction_max 0.990
_reflns_number_gt 2838
_reflns_number_total 3229
_reflns_threshold_expression 'I > 2\s(I)'
_cod_data_source_file jo7b01782_si_003.cif
_cod_data_source_block mo_170623c_a
_cod_depositor_comments 'Adding full bibliography for 4032862--4032863.cif.'
_cod_database_code 4032862
_shelx_shelxl_version_number 2016/6
_shelx_space_group_comment
; 
The symmetry employed for this shelxl refinement is uniquely defined 
by the following loop, which should always be used as a source of 
symmetry information in preference to the above space-group names. 
They are only intended as comments. 
;
_shelx_estimated_absorpt_t_min 0.470
_shelx_estimated_absorpt_t_max 0.702

loop_
_space_group_symop_operation_xyz
'x, y, z'
'-x+1/2, -y, z+1/2'
'-x, y+1/2, -z+1/2'
'x+1/2, -y+1/2, -z'

loop_
_atom_site_label
_atom_site_type_symbol
_atom_site_fract_x
_atom_site_fract_y
_atom_site_fract_z
_atom_site_U_iso_or_equiv
_atom_site_adp_type
_atom_site_occupancy
_atom_site_site_symmetry_order
_atom_site_calc_flag
_atom_site_refinement_flags_posn
_atom_site_refinement_flags_adp
Br1 Br 0.03444(7) 0.35373(8) 0.72097(3) 0.0721(2) Uani 1 1 d . .
N1 N 0.6049(5) 0.5647(5) 0.4201(2) 0.0519(10) Uani 1 1 d . .
F1 F 0.7181(3) 0.3872(3) 0.55487(15) 0.0588(8) Uani 1 1 d . .
S1 S 0.62596(14) 0.64755(14) 0.58042(6) 0.0462(3) Uani 1 1 d . .
O1 O 0.6257(5) 0.6181(5) 0.36456(18) 0.0729(12) Uani 1 1 d . .
O3 O 0.7794(5) 0.6890(5) 0.5876(2) 0.0711(12) Uani 1 1 d . .
C1 C 0.3619(5) 0.4057(5) 0.5489(2) 0.0371(10) Uani 1 1 d . .
C2 C 0.2353(6) 0.4908(6) 0.5518(2) 0.0465(11) Uani 1 1 d . .
H2 H 0.218720 0.561292 0.520479 0.056 Uiso 1 1 calc R U
O2 O 0.5214(5) 0.7492(4) 0.55369(16) 0.0599(10) Uani 1 1 d . .
C3 C 0.1317(6) 0.4726(6) 0.6010(3) 0.0533(13) Uani 1 1 d . .
H3 H 0.046104 0.529638 0.602639 0.064 Uiso 1 1 calc R U
C4 C 0.1590(5) 0.3677(6) 0.6474(2) 0.0493(12) Uani 1 1 d . .
C5 C 0.2799(6) 0.2777(6) 0.6437(3) 0.0531(13) Uani 1 1 d . .
H5 H 0.294452 0.204730 0.674055 0.064 Uiso 1 1 calc R U
C6 C 0.3800(6) 0.2964(5) 0.5945(2) 0.0477(12) Uani 1 1 d . .
H6 H 0.461740 0.234383 0.591614 0.057 Uiso 1 1 calc R U
C7 C 0.4850(5) 0.4278(5) 0.4999(2) 0.0398(10) Uani 1 1 d . .
H7 H 0.508827 0.330174 0.483579 0.048 Uiso 1 1 calc R U
C8 C 0.4501(6) 0.5207(5) 0.4409(2) 0.0454(11) Uani 1 1 d . .
H8 H 0.395228 0.608003 0.454332 0.054 Uiso 1 1 calc R U
C9 C 0.7028(6) 0.5485(6) 0.4648(3) 0.0538(13) Uani 1 1 d . .
H9 H 0.803511 0.569795 0.460512 0.065 Uiso 1 1 calc R U
C10 C 0.6324(6) 0.4913(5) 0.5242(2) 0.0441(11) Uani 1 1 d . .
C11 C 0.3666(8) 0.4466(8) 0.3883(3) 0.0682(16) Uani 1 1 d . .
H11A H 0.356685 0.512119 0.352601 0.102 Uiso 1 1 calc R U
H11B H 0.269491 0.419307 0.403391 0.102 Uiso 1 1 calc R U
H11C H 0.419733 0.360812 0.375022 0.102 Uiso 1 1 calc R U
C12 C 0.5621(5) 0.5892(5) 0.6556(2) 0.0424(11) Uani 1 1 d . .
C13 C 0.6585(7) 0.5114(6) 0.6943(3) 0.0539(13) Uani 1 1 d . .
H13 H 0.753285 0.487443 0.679710 0.065 Uiso 1 1 calc R U
C14 C 0.6133(8) 0.4700(6) 0.7543(3) 0.0637(16) Uani 1 1 d . .
H14 H 0.677575 0.418531 0.780941 0.076 Uiso 1 1 calc R U
C15 C 0.4711(8) 0.5051(6) 0.7751(3) 0.0644(15) Uani 1 1 d . .
H15 H 0.439365 0.474082 0.815259 0.077 Uiso 1 1 calc R U
C16 C 0.3771(7) 0.5847(6) 0.7373(3) 0.0591(14) Uani 1 1 d . .
H16 H 0.283199 0.609973 0.752532 0.071 Uiso 1 1 calc R U
C17 C 0.4210(6) 0.6284(5) 0.6763(2) 0.0474(11) Uani 1 1 d . .
H17 H 0.357495 0.682146 0.650130 0.057 Uiso 1 1 calc R U

loop_
_atom_site_aniso_label
_atom_site_aniso_U_11
_atom_site_aniso_U_22
_atom_site_aniso_U_33
_atom_site_aniso_U_23
_atom_site_aniso_U_13
_atom_site_aniso_U_12
Br1 0.0578(3) 0.1029(5) 0.0557(3) 0.0045(3) 0.0123(3) -0.0134(3)
N1 0.057(3) 0.061(3) 0.038(2) 0.003(2) 0.014(2) 0.003(2)
F1 0.0520(16) 0.0628(19) 0.0616(18) 0.0092(15) -0.0023(14) 0.0171(15)
S1 0.0539(7) 0.0421(6) 0.0424(6) 0.0058(5) 0.0005(5) -0.0090(6)
O1 0.078(3) 0.099(3) 0.042(2) 0.015(2) 0.0166(19) -0.005(3)
O3 0.063(2) 0.085(3) 0.065(2) 0.008(2) -0.001(2) -0.035(2)
C1 0.040(2) 0.035(2) 0.036(2) -0.0024(18) -0.0050(19) -0.0016(19)
C2 0.044(3) 0.050(3) 0.046(3) 0.009(2) -0.006(2) 0.001(2)
O2 0.088(3) 0.0405(17) 0.051(2) 0.0070(15) 0.001(2) 0.0083(19)
C3 0.038(3) 0.063(3) 0.059(3) 0.004(3) -0.002(2) 0.003(2)
C4 0.044(3) 0.056(3) 0.047(3) 0.006(2) -0.002(2) -0.012(2)
C5 0.059(3) 0.048(3) 0.052(3) 0.015(2) 0.003(3) -0.006(3)
C6 0.049(3) 0.036(2) 0.058(3) 0.008(2) 0.000(2) 0.004(2)
C7 0.045(3) 0.036(2) 0.039(2) -0.0002(18) 0.003(2) 0.0033(19)
C8 0.050(3) 0.050(3) 0.036(2) 0.0020(19) 0.003(2) 0.004(2)
C9 0.042(3) 0.066(3) 0.053(3) 0.002(3) 0.013(2) 0.002(2)
C10 0.041(2) 0.048(3) 0.043(3) 0.006(2) 0.003(2) 0.009(2)
C11 0.074(4) 0.086(4) 0.045(3) -0.002(3) -0.007(3) -0.011(4)
C12 0.049(3) 0.037(2) 0.041(2) 0.0001(18) -0.008(2) -0.010(2)
C13 0.057(3) 0.056(3) 0.049(3) 0.004(2) -0.007(2) -0.009(3)
C14 0.084(4) 0.057(3) 0.050(3) 0.008(3) -0.020(3) -0.009(3)
C15 0.094(4) 0.061(3) 0.038(3) 0.005(3) 0.003(3) -0.020(3)
C16 0.066(3) 0.060(3) 0.052(3) -0.007(2) 0.017(3) -0.016(3)
C17 0.053(3) 0.042(2) 0.047(3) -0.004(2) -0.004(2) -0.005(2)

loop_
_atom_type_symbol
_atom_type_description
_atom_type_scat_dispersion_real
_atom_type_scat_dispersion_imag
_atom_type_scat_source
C C 0.0033 0.0016 'International Tables Vol C Tables 4.2.6.8 and 6.1.1.4'
H H 0.0000 0.0000 'International Tables Vol C Tables 4.2.6.8 and 6.1.1.4'
Br Br -0.2901 2.4595 'International Tables Vol C Tables 4.2.6.8 and 6.1.1.4'
N N 0.0061 0.0033 'International Tables Vol C Tables 4.2.6.8 and 6.1.1.4'
O O 0.0106 0.0060 'International Tables Vol C Tables 4.2.6.8 and 6.1.1.4'
S S 0.1246 0.1234 'International Tables Vol C Tables 4.2.6.8 and 6.1.1.4'
F F 0.0171 0.0103 'International Tables Vol C Tables 4.2.6.8 and 6.1.1.4'

loop_
_geom_angle_atom_site_label_1
_geom_angle_atom_site_label_2
_geom_angle_atom_site_label_3
_geom_angle
O1 N1 C9 127.1(5)
O1 N1 C8 120.0(4)
C9 N1 C8 112.8(4)
O2 S1 O3 119.8(3)
O2 S1 C12 109.4(2)
O3 S1 C12 107.5(2)
O2 S1 C10 106.0(2)
O3 S1 C10 103.9(3)
C12 S1 C10 110.0(2)
C2 C1 C6 118.2(4)
C2 C1 C7 123.6(4)
C6 C1 C7 118.1(4)
C1 C2 C3 120.9(5)
C1 C2 H2 119.5
C3 C2 H2 119.5
C4 C3 C2 118.6(5)
C4 C3 H3 120.7
C2 C3 H3 120.7
C5 C4 C3 121.3(5)
C5 C4 Br1 118.2(4)
C3 C4 Br1 120.4(4)
C4 C5 C6 119.1(5)
C4 C5 H5 120.4
C6 C5 H5 120.4
C5 C6 C1 121.6(5)
C5 C6 H6 119.2
C1 C6 H6 119.2
C1 C7 C8 117.8(4)
C1 C7 C10 117.2(4)
C8 C7 C10 103.4(4)
C1 C7 H7 105.8
C8 C7 H7 105.8
C10 C7 H7 105.8
C11 C8 N1 111.8(4)
C11 C8 C7 116.3(4)
N1 C8 C7 101.1(4)
C11 C8 H8 109.1
N1 C8 H8 109.1
C7 C8 H8 109.1
N1 C9 C10 110.7(5)
N1 C9 H9 124.6
C10 C9 H9 124.6
F1 C10 C9 113.1(4)
F1 C10 C7 111.9(4)
C9 C10 C7 103.1(4)
F1 C10 S1 104.9(3)
C9 C10 S1 105.6(4)
C7 C10 S1 118.4(3)
C8 C11 H11A 109.5
C8 C11 H11B 109.5
H11A C11 H11B 109.5
C8 C11 H11C 109.5
H11A C11 H11C 109.5
H11B C11 H11C 109.5
C13 C12 C17 121.7(5)
C13 C12 S1 118.3(4)
C17 C12 S1 119.9(4)
C14 C13 C12 119.4(6)
C14 C13 H13 120.3
C12 C13 H13 120.3
C13 C14 C15 119.7(6)
C13 C14 H14 120.2
C15 C14 H14 120.2
C16 C15 C14 120.9(5)
C16 C15 H15 119.6
C14 C15 H15 119.6
C15 C16 C17 120.4(6)
C15 C16 H16 119.8
C17 C16 H16 119.8
C12 C17 C16 118.0(5)
C12 C17 H17 121.0
C16 C17 H17 121.0

loop_
_geom_bond_atom_site_label_1
_geom_bond_atom_site_label_2
_geom_bond_distance
Br1 C4 1.904(5)
N1 O1 1.271(5)
N1 C9 1.291(7)
N1 C8 1.511(7)
F1 C10 1.382(5)
S1 O2 1.435(4)
S1 O3 1.437(4)
S1 C12 1.753(5)
S1 C10 1.851(5)
C1 C2 1.380(7)
C1 C6 1.390(6)
C1 C7 1.519(6)
C2 C3 1.396(7)
C2 H2 0.9300
C3 C4 1.384(7)
C3 H3 0.9300
C4 C5 1.365(8)
C5 C6 1.375(7)
C5 H5 0.9300
C6 H6 0.9300
C7 C8 1.528(6)
C7 C10 1.532(7)
C7 H7 0.9800
C8 C11 1.493(7)
C8 H8 0.9800
C9 C10 1.485(7)
C9 H9 0.9300
C11 H11A 0.9600
C11 H11B 0.9600
C11 H11C 0.9600
C12 C13 1.381(7)
C12 C17 1.386(7)
C13 C14 1.370(8)
C13 H13 0.9300
C14 C15 1.386(9)
C14 H14 0.9300
C15 C16 1.365(9)
C15 H15 0.9300
C16 C17 1.392(7)
C16 H16 0.9300
C17 H17 0.9300

loop_
_geom_torsion_atom_site_label_1
_geom_torsion_atom_site_label_2
_geom_torsion_atom_site_label_3
_geom_torsion_atom_site_label_4
_geom_torsion
C6 C1 C2 C3 3.1(7)
C7 C1 C2 C3 -174.9(5)
C1 C2 C3 C4 0.5(8)
C2 C3 C4 C5 -3.7(8)
C2 C3 C4 Br1 172.5(4)
C3 C4 C5 C6 3.0(8)
Br1 C4 C5 C6 -173.2(4)
C4 C5 C6 C1 0.8(8)
C2 C1 C6 C5 -3.8(7)
C7 C1 C6 C5 174.3(5)
C2 C1 C7 C8 -16.4(7)
C6 C1 C7 C8 165.6(4)
C2 C1 C7 C10 108.1(5)
C6 C1 C7 C10 -69.9(5)
O1 N1 C8 C11 40.9(7)
C9 N1 C8 C11 -142.4(5)
O1 N1 C8 C7 165.2(4)
C9 N1 C8 C7 -18.1(5)
C1 C7 C8 C11 -79.9(6)
C10 C7 C8 C11 148.9(5)
C1 C7 C8 N1 158.8(4)
C10 C7 C8 N1 27.7(4)
O1 N1 C9 C10 176.2(5)
C8 N1 C9 C10 -0.2(6)
N1 C9 C10 F1 139.5(5)
N1 C9 C10 C7 18.5(6)
N1 C9 C10 S1 -106.3(5)
C1 C7 C10 F1 78.2(5)
C8 C7 C10 F1 -150.3(4)
C1 C7 C10 C9 -160.0(4)
C8 C7 C10 C9 -28.5(5)
C1 C7 C10 S1 -43.9(5)
C8 C7 C10 S1 87.6(4)
O2 S1 C10 F1 -172.4(3)
O3 S1 C10 F1 60.5(4)
C12 S1 C10 F1 -54.3(4)
O2 S1 C10 C9 67.9(4)
O3 S1 C10 C9 -59.2(4)
C12 S1 C10 C9 -174.0(3)
O2 S1 C10 C7 -46.8(4)
O3 S1 C10 C7 -173.9(4)
C12 S1 C10 C7 71.3(4)
O2 S1 C12 C13 -168.7(4)
O3 S1 C12 C13 -37.2(4)
C10 S1 C12 C13 75.3(4)
O2 S1 C12 C17 7.7(4)
O3 S1 C12 C17 139.2(4)
C10 S1 C12 C17 -108.3(4)
C17 C12 C13 C14 0.9(7)
S1 C12 C13 C14 177.3(4)
C12 C13 C14 C15 0.7(8)
C13 C14 C15 C16 -2.2(9)
C14 C15 C16 C17 2.0(8)
C13 C12 C17 C16 -1.1(7)
S1 C12 C17 C16 -177.4(4)
C15 C16 C17 C12 -0.4(7)
